data_7100155
loop_
_publ_author_name
'T. C. W. Mak'
'Xu-Dong Chen'

_publ_section_title
;
Order of coordinating ability of polyatomic monoanions
established from their interaction with a disilver(I)
metallacyclophane skeleton
;
_journal_name_full 'Chemical Communications'
_journal_paper_doi 10.1039/b505919d
_journal_year 2005
_chemical_formula_sum 'C11 H8 Ag Cl N2 O4'
_chemical_formula_weight 375.51
_space_group_IT_number 61
_symmetry_cell_setting orthorhombic
_symmetry_space_group_name_Hall '-P 2ac 2ab'
_symmetry_space_group_name_H-M 'P b c a'
_cell_angle_alpha 90.00
_cell_angle_beta 90.00
_cell_angle_gamma 90.00
_cell_formula_units_Z 8
_cell_length_a 7.2786(15)
_cell_length_b 15.972(3)
_cell_length_c 21.400(4)
_cell_measurement_temperature 293(2)
_cell_volume 2487.9(9)
_diffrn_ambient_temperature 293(2)
_exptl_crystal_density_diffrn 2.005
_cod_depositor_comments
;
The following automatic conversions were performed:
'_symmetry_cell_setting' value 'Orthorhombic' changed to 'orthorhombic'
according to '/home/saulius/struct/CIF-dictionaries/cif_core.dic'
dictionary named 'cif_core.dic' version 2.4.1 from 2010-06-29.

Automatic conversion script
Id: cif_fix_enum 1527 2010-12-29 10:47:43Z saulius 
;
_cod_database_code 7100155

loop_
_symmetry_equiv_pos_as_xyz
'x, y, z'
'-x+1/2, -y, z+1/2'
'-x, y+1/2, -z+1/2'
'x+1/2, -y+1/2, -z'
'-x, -y, -z'
'x-1/2, y, -z-1/2'
'x, -y-1/2, z-1/2'
'-x-1/2, y-1/2, z'

loop_
_atom_site_label
_atom_site_type_symbol
_atom_site_fract_x
_atom_site_fract_y
_atom_site_fract_z
_atom_site_U_iso_or_equiv
_atom_site_adp_type
_atom_site_occupancy
_atom_site_symmetry_multiplicity
_atom_site_calc_flag
_atom_site_refinement_flags
_atom_site_disorder_assembly
_atom_site_disorder_group
Ag1 Ag 0.43391(7) 0.34200(3) 0.450033(18) 0.0745(3) Uani 1 1 d . . .
N1 N 0.5299(6) 0.3004(3) 0.35177(19) 0.0660(10) Uani 1 1 d . . .
N2 N 0.5348(6) 0.5878(3) 0.4596(2) 0.0645(10) Uani 1 1 d . . .
C1 C 0.5797(8) 0.2189(4) 0.3476(3) 0.0765(14) Uani 1 1 d . . .
H1A H 0.5966 0.1887 0.3843 0.092 Uiso 1 1 calc R . .
C2 C 0.6060(9) 0.1795(4) 0.2926(3) 0.0799(14) Uani 1 1 d . . .
H2A H 0.6404 0.1234 0.2923 0.096 Uiso 1 1 calc R . .
C3 C 0.5824(8) 0.2211(4) 0.2377(3) 0.0789(14) Uani 1 1 d . . .
H3A H 0.6023 0.1945 0.1996 0.095 Uiso 1 1 calc R . .
C4 C 0.5282(8) 0.3039(4) 0.2401(2) 0.0722(12) Uani 1 1 d . . .
H4A H 0.5081 0.3340 0.2036 0.087 Uiso 1 1 calc R . .
C5 C 0.5043(8) 0.3416(3) 0.2980(2) 0.0612(11) Uani 1 1 d . . .
C6 C 0.4390(7) 0.4307(3) 0.3001(2) 0.0677(12) Uani 1 1 d . . .
C7 C 0.6710(7) 0.5400(3) 0.4361(2) 0.0619(10) Uani 1 1 d . . .
H7A H 0.7857 0.5419 0.4551 0.074 Uiso 1 1 calc R . .
C8 C 0.6476(7) 0.4880(3) 0.3847(2) 0.0615(10) Uani 1 1 d . . .
H8A H 0.7447 0.4562 0.3694 0.074 Uiso 1 1 calc R . .
C9 C 0.4751(6) 0.4847(3) 0.3564(2) 0.0594(10) Uani 1 1 d . . .
C10 C 0.3369(7) 0.5348(3) 0.3800(2) 0.0708(12) Uani 1 1 d . . .
H10A H 0.2208 0.5342 0.3619 0.085 Uiso 1 1 calc R . .
C11 C 0.3714(7) 0.5849(3) 0.4298(3) 0.0692(11) Uani 1 1 d . . .
H11A H 0.2772 0.6191 0.4443 0.083 Uiso 1 1 calc R . .
O1 O 0.3528(7) 0.4603(3) 0.25592(17) 0.0923(12) Uani 1 1 d . . .
Cl1 Cl 0.4909(2) 0.17758(11) 0.55505(6) 0.0797(5) Uani 1 1 d . . .
O2 O 0.5633(11) 0.2027(5) 0.4952(3) 0.158(4) Uani 1 1 d . . .
O3 O 0.6246(16) 0.2175(8) 0.5945(4) 0.213(5) Uani 1 1 d . . .
O4 O 0.5470(13) 0.0941(5) 0.5703(6) 0.196(5) Uani 1 1 d . . .

loop_
_atom_site_aniso_label
_atom_site_aniso_U_11
_atom_site_aniso_U_22
_atom_site_aniso_U_33
_atom_site_aniso_U_23
_atom_site_aniso_U_13
_atom_site_aniso_U_12
Ag1 0.1005(5) 0.0690(4) 0.0538(4) -0.00794(14) 0.00574(16) 0.00124(17)
N1 0.082(2) 0.060(2) 0.056(2) -0.0034(17) 0.0022(18) 0.0006(18)
N2 0.079(2) 0.059(2) 0.056(2) -0.0060(16) 0.0059(18) -0.0014(18)
C1 0.099(4) 0.063(3) 0.067(3) 0.000(2) 0.007(2) 0.004(2)
C2 0.095(4) 0.063(3) 0.081(4) -0.012(3) 0.005(3) 0.000(3)
C3 0.094(3) 0.079(3) 0.064(3) -0.019(3) 0.006(2) -0.002(3)
C4 0.086(3) 0.077(3) 0.054(3) -0.009(2) -0.004(2) -0.002(2)
C5 0.069(3) 0.064(3) 0.050(3) -0.0041(17) -0.003(2) -0.0080(19)
C6 0.079(3) 0.067(3) 0.057(3) -0.001(2) -0.008(2) -0.004(2)
C7 0.069(2) 0.061(2) 0.055(2) -0.0045(19) 0.001(2) -0.0032(19)
C8 0.068(2) 0.063(2) 0.054(2) -0.0028(18) 0.0029(19) 0.003(2)
C9 0.070(2) 0.056(2) 0.052(2) 0.0044(18) -0.0044(19) -0.0012(19)
C10 0.071(3) 0.071(3) 0.070(3) -0.003(2) -0.006(2) 0.003(2)
C11 0.075(3) 0.068(3) 0.065(3) -0.004(2) 0.006(2) 0.008(2)
O1 0.129(3) 0.080(2) 0.068(2) 0.0007(17) -0.034(2) 0.008(2)
Cl1 0.0776(9) 0.0928(9) 0.0686(9) 0.0060(6) 0.0045(6) 0.0115(8)
O2 0.231(9) 0.154(6) 0.089(4) 0.038(4) 0.061(4) 0.101(6)
O3 0.243(9) 0.279(13) 0.118(6) -0.066(7) -0.032(6) -0.059(10)
O4 0.212(9) 0.117(5) 0.257(10) 0.069(6) 0.107(8) 0.044(5)

loop_
_geom_bond_atom_site_label_1
_geom_bond_atom_site_label_2
_geom_bond_distance
_geom_bond_site_symmetry_2
_geom_bond_publ_flag
Ag1 N2 2.248(4) 5_666 ?
Ag1 N1 2.313(4) . ?
N1 C5 1.339(6) . ?
N1 C1 1.355(7) . ?
N2 C7 1.349(6) . ?
N2 C11 1.350(8) . ?
N2 Ag1 2.248(4) 5_666 ?
C1 C2 1.347(8) . ?
C2 C3 1.361(9) . ?
C3 C4 1.382(9) . ?
C4 C5 1.387(7) . ?
C5 C6 1.501(7) . ?
C6 O1 1.229(6) . ?
C6 C9 1.504(7) . ?
C7 C8 1.389(6) . ?
C8 C9 1.395(7) . ?
C9 C10 1.382(7) . ?
C10 C11 1.356(7) . ?
Cl1 O4 1.432(7) . ?
Cl1 O3 1.437(9) . ?
Cl1 O2 1.443(6) . ?
